data_7109758
loop_
_publ_author_name
'Avijit Ghosh'
'Way-Zen Lee'
'Mangalampalli Ravikanth'

_publ_section_title
;
 Unusual formation of thiaisoporphyrins from 21-thiaporphyrins
;
_journal_name_full Chem.Commun.
_journal_page_first 8677
_journal_paper_doi 10.1039/c3cc44237c
_journal_volume 49
_journal_year 2013
_chemical_formula_moiety 'C54 H41 N3 S'
_chemical_formula_sum 'C54 H41 N3 S'
_chemical_formula_weight 763.96
_chemical_name_systematic
;
 ?
;
_space_group_IT_number 14
_symmetry_cell_setting monoclinic
_symmetry_space_group_name_Hall '-P 2yn'
_symmetry_space_group_name_H-M 'P 1 21/n 1'
_atom_sites_solution_hydrogens geom
_atom_sites_solution_primary direct
_atom_sites_solution_secondary difmap
_audit_creation_method SHELXL-97
_cell_angle_alpha 90.00
_cell_angle_beta 109.189(11)
_cell_angle_gamma 90.00
_cell_formula_units_Z 4
_cell_length_a 11.1143(15)
_cell_length_b 27.608(4)
_cell_length_c 14.148(2)
_cell_measurement_reflns_used 0
_cell_measurement_temperature 200(2)
_cell_measurement_theta_max 0
_cell_measurement_theta_min 0
_cell_volume 4100.0(10)
_computing_molecular_graphics 'Ortep-3 for Windows (Farrugia, 1997)'
_computing_publication_material 'WinGX publication routines (Farrugia, 1999)'
_computing_structure_refinement 'SHELXL-97 (Sheldrick, 1997)'
_computing_structure_solution 'SHELXS-86 (Sheldrick, 1986)'
_diffrn_ambient_temperature 200(2)
_diffrn_measured_fraction_theta_full 0.980
_diffrn_measured_fraction_theta_max 0.980
_diffrn_radiation_monochromator graphite
_diffrn_radiation_source 'fine-focus sealed tube'
_diffrn_radiation_type MoK\a
_diffrn_radiation_wavelength 0.71073
_diffrn_reflns_av_R_equivalents 0.1310
_diffrn_reflns_av_sigmaI/netI 0.1966
_diffrn_reflns_limit_h_max 12
_diffrn_reflns_limit_h_min -13
_diffrn_reflns_limit_k_max 21
_diffrn_reflns_limit_k_min -32
_diffrn_reflns_limit_l_max 16
_diffrn_reflns_limit_l_min -16
_diffrn_reflns_number 28357
_diffrn_reflns_theta_full 25.03
_diffrn_reflns_theta_max 25.03
_diffrn_reflns_theta_min 2.12
_exptl_absorpt_coefficient_mu 0.121
_exptl_absorpt_correction_T_max 0.9892
_exptl_absorpt_correction_T_min 0.9728
_exptl_absorpt_correction_type multi-scan
_exptl_crystal_colour purple(dark)
_exptl_crystal_density_diffrn 1.238
_exptl_crystal_density_method 'not measured'
_exptl_crystal_description prism
_exptl_crystal_F_000 1608
_exptl_crystal_size_max 0.23
_exptl_crystal_size_mid 0.17
_exptl_crystal_size_min 0.09
_refine_diff_density_max 0.676
_refine_diff_density_min -0.601
_refine_diff_density_rms 0.066
_refine_ls_extinction_method none
_refine_ls_goodness_of_fit_ref 1.024
_refine_ls_hydrogen_treatment constr
_refine_ls_matrix_type full
_refine_ls_number_parameters 520
_refine_ls_number_reflns 7105
_refine_ls_number_restraints 0
_refine_ls_restrained_S_all 1.024
_refine_ls_R_factor_all 0.2380
_refine_ls_R_factor_gt 0.1029
_refine_ls_shift/su_max 0.002
_refine_ls_shift/su_mean 0.000
_refine_ls_structure_factor_coef Fsqd
_refine_ls_weighting_details 'calc w=1/[\s^2^(Fo^2^)+(0.1277P)^2^+0.0000P] where P=(Fo^2^+2Fc^2^)/3'
_refine_ls_weighting_scheme calc
_refine_ls_wR_factor_gt 0.2265
_refine_ls_wR_factor_ref 0.2911
_reflns_number_gt 2923
_reflns_number_total 7105
_reflns_threshold_expression >2sigma(I)
_cod_data_source_file c3cc44237c.txt
_cod_data_source_block a15132
_cod_original_sg_symbol_H-M 'P 21/n'
_cod_database_code 7109758

loop_
_symmetry_equiv_pos_as_xyz
'x, y, z'
'-x+1/2, y+1/2, -z+1/2'
'-x, -y, -z'
'x-1/2, -y-1/2, z-1/2'

loop_
_atom_site_label
_atom_site_type_symbol
_atom_site_fract_x
_atom_site_fract_y
_atom_site_fract_z
_atom_site_U_iso_or_equiv
_atom_site_adp_type
_atom_site_occupancy
_atom_site_symmetry_multiplicity
_atom_site_calc_flag
_atom_site_refinement_flags
_atom_site_disorder_assembly
_atom_site_disorder_group
C1 C 0.4664(6) 0.0244(2) 0.1867(5) 0.0422(17) Uani 1 1 d . . .
C2 C 0.4130(6) 0.0300(2) 0.0809(5) 0.0484(18) Uani 1 1 d . . .
H2 H 0.4171 0.0056 0.0347 0.058 Uiso 1 1 calc R . .
C3 C 0.3571(6) 0.0726(2) 0.0531(5) 0.0514(18) Uani 1 1 d . . .
H3 H 0.3196 0.0818 -0.0150 0.062 Uiso 1 1 calc R . .
C4 C 0.3585(6) 0.1034(2) 0.1350(5) 0.0413(16) Uani 1 1 d . . .
C5 C 0.2960(6) 0.1472(2) 0.1331(5) 0.0430(17) Uani 1 1 d . . .
C6 C 0.2154(6) 0.1674(2) 0.0356(5) 0.0391(16) Uani 1 1 d . . .
C7 C 0.1258(6) 0.1385(2) -0.0337(5) 0.0495(18) Uani 1 1 d . . .
H7 H 0.1126 0.1062 -0.0163 0.059 Uiso 1 1 calc R . .
C8 C 0.0557(6) 0.1561(2) -0.1276(5) 0.0515(18) Uani 1 1 d . . .
H8 H -0.0036 0.1353 -0.1735 0.062 Uiso 1 1 calc R . .
C9 C 0.0703(6) 0.2033(2) -0.1562(5) 0.0458(17) Uani 1 1 d . . .
C10 C -0.0023(7) 0.2211(2) -0.2594(5) 0.069(2) Uani 1 1 d . . .
H10A H 0.0194 0.2551 -0.2658 0.103 Uiso 1 1 calc R . .
H10B H -0.0939 0.2183 -0.2709 0.103 Uiso 1 1 calc R . .
H10C H 0.0202 0.2015 -0.3089 0.103 Uiso 1 1 calc R . .
C11 C 0.1561(6) 0.2328(2) -0.0859(5) 0.0451(17) Uani 1 1 d . . .
H11 H 0.1659 0.2656 -0.1023 0.054 Uiso 1 1 calc R . .
C12 C 0.2272(6) 0.2155(2) 0.0071(5) 0.0456(17) Uani 1 1 d . . .
H12 H 0.2855 0.2365 0.0530 0.055 Uiso 1 1 calc R . .
C13 C 0.3080(6) 0.1726(2) 0.2259(5) 0.0491(18) Uani 1 1 d . . .
C14 C 0.2285(7) 0.2122(2) 0.2349(5) 0.059(2) Uani 1 1 d . . .
H14 H 0.1620 0.2267 0.1820 0.071 Uiso 1 1 calc R . .
C15 C 0.2654(7) 0.2251(3) 0.3318(5) 0.063(2) Uani 1 1 d . . .
H15 H 0.2303 0.2505 0.3599 0.076 Uiso 1 1 calc R . .
C16 C 0.3681(6) 0.1932(2) 0.3855(5) 0.0481(18) Uani 1 1 d . . .
C17 C 0.4296(6) 0.1936(2) 0.4879(5) 0.0403(16) Uani 1 1 d . . .
C18 C 0.3888(6) 0.2314(2) 0.5499(5) 0.0394(16) Uani 1 1 d . . .
C19 C 0.4131(6) 0.2802(2) 0.5427(5) 0.0420(17) Uani 1 1 d . . .
H19 H 0.4580 0.2905 0.4995 0.050 Uiso 1 1 calc R . .
C20 C 0.3729(6) 0.3143(2) 0.5974(5) 0.0520(19) Uani 1 1 d . . .
H20 H 0.3913 0.3476 0.5916 0.062 Uiso 1 1 calc R . .
C21 C 0.3060(7) 0.3009(3) 0.6608(5) 0.0531(19) Uani 1 1 d . . .
C22 C 0.2518(7) 0.3393(3) 0.7134(5) 0.080(3) Uani 1 1 d . . .
H22A H 0.2763 0.3715 0.6974 0.120 Uiso 1 1 calc R . .
H22B H 0.2856 0.3342 0.7860 0.120 Uiso 1 1 calc R . .
H22C H 0.1587 0.3367 0.6907 0.120 Uiso 1 1 calc R . .
C23 C 0.2852(7) 0.2523(3) 0.6688(5) 0.059(2) Uani 1 1 d . . .
H23 H 0.2412 0.2421 0.7126 0.071 Uiso 1 1 calc R . .
C24 C 0.3259(6) 0.2176(2) 0.6154(5) 0.0525(19) Uani 1 1 d . . .
H24 H 0.3107 0.1842 0.6238 0.063 Uiso 1 1 calc R . .
C25 C 0.5315(6) 0.1619(2) 0.5441(5) 0.0400(16) Uani 1 1 d . . .
C26 C 0.5942(6) 0.16187(19) 0.6459(5) 0.0420(17) Uani 1 1 d . . .
H26 H 0.5772 0.1828 0.6933 0.050 Uiso 1 1 calc R . .
C27 C 0.6881(6) 0.1254(2) 0.6671(5) 0.0462(17) Uani 1 1 d . . .
H27 H 0.7455 0.1173 0.7314 0.055 Uiso 1 1 calc R . .
C28 C 0.6814(6) 0.1036(2) 0.5776(5) 0.0434(17) Uani 1 1 d . . .
C29 C 0.7717(6) 0.0658(2) 0.5598(5) 0.0406(17) Uani 1 1 d . . .
C30 C 0.8551(7) 0.0440(2) 0.6619(5) 0.0442(17) Uani 1 1 d . A .
C31 C 0.7982(7) 0.0200(2) 0.7225(5) 0.0506(18) Uani 1 1 d . . .
H31 H 0.7079 0.0196 0.7036 0.061 Uiso 1 1 calc R . .
C32 C 0.8698(7) -0.0035(2) 0.8101(5) 0.0551(19) Uani 1 1 d . A .
H32 H 0.8287 -0.0197 0.8503 0.066 Uiso 1 1 calc R . .
C33 C 1.0030(7) -0.0029(2) 0.8383(5) 0.062(2) Uani 1 1 d . . .
C34 C 1.0871(12) -0.0322(4) 0.9229(9) 0.072(3) Uani 0.60 1 d P A 1
H34A H 1.0354 -0.0481 0.9583 0.108 Uiso 0.60 1 calc PR A 1
H34B H 1.1499 -0.0110 0.9693 0.108 Uiso 0.60 1 calc PR A 1
H34C H 1.1312 -0.0569 0.8968 0.108 Uiso 0.60 1 calc PR A 1
H40 H 1.0948 0.1410 0.3948 0.086 Uiso 0.60 1 d PR A 1
C34' C 1.1109(18) 0.1430(7) 0.3753(14) 0.072(3) Uani 0.40 1 d P B 2
H34D H 1.1395 0.1149 0.3460 0.108 Uiso 0.40 1 calc PR B 2
H34E H 1.1850 0.1597 0.4210 0.108 Uiso 0.40 1 calc PR B 2
H34F H 1.0638 0.1652 0.3219 0.108 Uiso 0.40 1 calc PR B 2
H33' H 1.0585 -0.0214 0.8984 0.086 Uiso 0.40 1 d PR B 2
C35 C 1.0594(7) 0.0220(2) 0.7799(6) 0.062(2) Uani 1 1 d . A .
H35 H 1.1497 0.0234 0.7995 0.075 Uiso 1 1 calc R . .
C36 C 0.9870(6) 0.0450(2) 0.6936(5) 0.0515(19) Uani 1 1 d . . .
H36 H 1.0286 0.0619 0.6546 0.062 Uiso 1 1 calc R A .
C37 C 0.8592(6) 0.0891(2) 0.5064(5) 0.0384(16) Uani 1 1 d . B .
C38 C 0.8902(7) 0.1380(2) 0.5164(5) 0.0524(19) Uani 1 1 d . . .
H38 H 0.8508 0.1587 0.5513 0.063 Uiso 1 1 calc R . .
C39 C 0.9781(8) 0.1569(2) 0.4762(6) 0.067(2) Uani 1 1 d . B .
H39 H 0.9987 0.1904 0.4840 0.081 Uiso 1 1 calc R . .
C40 C 1.0351(8) 0.1281(3) 0.4258(6) 0.074(2) Uani 1 1 d . . .
C41 C 1.0065(7) 0.0791(3) 0.4138(6) 0.065(2) Uani 1 1 d . B .
H41 H 1.0471 0.0587 0.3794 0.078 Uiso 1 1 calc R . .
C42 C 0.9183(7) 0.0610(2) 0.4528(5) 0.056(2) Uani 1 1 d . . .
H42 H 0.8963 0.0277 0.4428 0.067 Uiso 1 1 calc R B .
C43 C 0.6965(6) 0.0239(2) 0.4953(5) 0.0463(18) Uani 1 1 d . . .
C44 C 0.6762(6) -0.0243(2) 0.5140(5) 0.0449(17) Uani 1 1 d . . .
H44 H 0.7025 -0.0395 0.5777 0.054 Uiso 1 1 calc R . .
C45 C 0.6108(6) -0.0464(2) 0.4231(5) 0.0480(18) Uani 1 1 d . . .
H45 H 0.5845 -0.0793 0.4145 0.058 Uiso 1 1 calc R . .
C46 C 0.5905(6) -0.0125(2) 0.3475(5) 0.0464(17) Uani 1 1 d . . .
C47 C 0.5250(6) -0.0148(2) 0.2410(5) 0.0454(17) Uani 1 1 d . . .
C48 C 0.5188(6) -0.0638(2) 0.1929(5) 0.0427(16) Uani 1 1 d . . .
C49 C 0.6266(6) -0.0941(2) 0.2146(5) 0.0426(17) Uani 1 1 d . . .
H49 H 0.7055 -0.0832 0.2600 0.051 Uiso 1 1 calc R . .
C50 C 0.6198(6) -0.1392(2) 0.1711(5) 0.0409(17) Uani 1 1 d . . .
H50 H 0.6952 -0.1580 0.1840 0.049 Uiso 1 1 calc R . .
C51 C 0.5047(6) -0.1576(2) 0.1087(5) 0.0444(17) Uani 1 1 d . . .
C52 C 0.4940(7) -0.2073(2) 0.0647(6) 0.069(2) Uani 1 1 d . . .
H52A H 0.4054 -0.2134 0.0236 0.104 Uiso 1 1 calc R . .
H52B H 0.5207 -0.2312 0.1186 0.104 Uiso 1 1 calc R . .
H52C H 0.5488 -0.2097 0.0229 0.104 Uiso 1 1 calc R . .
C53 C 0.3987(7) -0.1275(2) 0.0884(5) 0.0534(19) Uani 1 1 d . . .
H53 H 0.3192 -0.1387 0.0443 0.064 Uiso 1 1 calc R . .
C54 C 0.4052(6) -0.0824(2) 0.1299(5) 0.0479(18) Uani 1 1 d . . .
H54 H 0.3300 -0.0635 0.1152 0.058 Uiso 1 1 calc R . .
N1 N 0.3993(5) 0.15556(18) 0.3204(4) 0.0479(11) Uani 1 1 d . . .
N2 N 0.5844(5) 0.12538(15) 0.5002(4) 0.0422(14) Uani 1 1 d . . .
N3 N 0.6434(5) 0.03133(18) 0.3928(4) 0.0479(11) Uani 1 1 d . . .
S1 S 0.44438(19) 0.07674(6) 0.24749(16) 0.0669(7) Uani 1 1 d . . .

loop_
_atom_site_aniso_label
_atom_site_aniso_U_11
_atom_site_aniso_U_22
_atom_site_aniso_U_33
_atom_site_aniso_U_23
_atom_site_aniso_U_13
_atom_site_aniso_U_12
C1 0.041(4) 0.033(4) 0.044(5) -0.005(3) 0.001(4) 0.007(3)
C2 0.054(5) 0.039(4) 0.050(5) 0.001(3) 0.013(4) 0.013(3)
C3 0.049(4) 0.049(4) 0.044(5) 0.005(4) 0.000(4) 0.004(4)
C4 0.043(4) 0.037(4) 0.036(4) 0.009(3) 0.002(3) -0.003(3)
C5 0.043(4) 0.036(4) 0.039(4) 0.005(3) -0.001(4) 0.006(3)
C6 0.033(4) 0.038(4) 0.036(4) -0.015(3) -0.002(3) 0.001(3)
C7 0.050(5) 0.042(4) 0.050(5) 0.004(4) 0.008(4) 0.011(4)
C8 0.040(4) 0.056(5) 0.048(5) -0.020(4) 0.000(4) -0.002(4)
C9 0.042(4) 0.057(4) 0.030(4) 0.003(4) -0.001(4) 0.009(4)
C10 0.063(5) 0.080(5) 0.046(5) 0.001(4) -0.005(4) 0.010(4)
C11 0.049(4) 0.041(4) 0.036(5) 0.007(3) 0.001(4) 0.010(3)
C12 0.042(4) 0.036(4) 0.054(5) -0.005(3) 0.009(4) 0.000(3)
C13 0.053(5) 0.040(4) 0.051(5) -0.004(3) 0.014(4) 0.012(3)
C14 0.060(5) 0.062(5) 0.039(5) -0.003(4) -0.007(4) 0.014(4)
C15 0.062(5) 0.072(5) 0.043(5) -0.008(4) -0.001(4) 0.022(4)
C16 0.043(4) 0.040(4) 0.046(5) 0.007(3) -0.007(4) 0.005(3)
C17 0.036(4) 0.037(4) 0.045(5) 0.003(3) 0.009(4) 0.004(3)
C18 0.033(4) 0.044(4) 0.033(4) -0.003(3) -0.001(3) 0.006(3)
C19 0.040(4) 0.032(4) 0.050(5) 0.001(3) 0.009(4) 0.005(3)
C20 0.051(5) 0.033(4) 0.058(5) -0.003(4) -0.001(4) 0.009(3)
C21 0.048(5) 0.063(5) 0.039(5) 0.000(4) 0.000(4) 0.016(4)
C22 0.093(6) 0.082(6) 0.060(6) -0.020(5) 0.019(5) 0.025(5)
C23 0.066(5) 0.073(5) 0.040(5) 0.009(4) 0.020(4) 0.021(4)
C24 0.059(5) 0.038(4) 0.058(5) 0.007(4) 0.014(4) 0.006(3)
C25 0.035(4) 0.033(4) 0.039(5) 0.001(3) -0.004(3) 0.000(3)
C26 0.046(4) 0.026(3) 0.047(5) -0.005(3) 0.005(4) 0.004(3)
C27 0.041(4) 0.034(4) 0.047(5) 0.002(3) -0.008(4) 0.005(3)
C28 0.039(4) 0.035(4) 0.044(5) -0.013(3) -0.002(4) -0.004(3)
C29 0.037(4) 0.029(3) 0.037(4) -0.009(3) -0.013(3) 0.015(3)
C30 0.046(5) 0.027(3) 0.043(5) -0.007(3) -0.008(4) 0.005(3)
C31 0.043(4) 0.042(4) 0.052(5) -0.011(4) -0.005(4) 0.005(3)
C32 0.053(5) 0.057(4) 0.040(5) 0.007(4) -0.006(4) 0.006(4)
C33 0.056(5) 0.046(4) 0.048(5) 0.007(4) -0.033(4) 0.007(4)
C34 0.064(7) 0.080(8) 0.064(8) 0.012(6) 0.010(6) -0.001(6)
C34' 0.064(7) 0.080(8) 0.064(8) 0.012(6) 0.010(6) -0.001(6)
C35 0.047(5) 0.042(4) 0.078(6) 0.008(4) -0.006(5) -0.010(4)
C36 0.043(5) 0.041(4) 0.047(5) 0.003(3) -0.017(4) 0.006(3)
C37 0.031(4) 0.035(4) 0.036(4) -0.003(3) -0.007(3) 0.005(3)
C38 0.063(5) 0.032(4) 0.052(5) -0.008(3) 0.004(4) 0.006(4)
C39 0.081(6) 0.038(4) 0.079(6) 0.001(4) 0.021(5) -0.011(4)
C40 0.071(6) 0.080(6) 0.071(6) 0.010(5) 0.025(5) 0.015(5)
C41 0.053(5) 0.066(5) 0.064(6) -0.005(4) 0.006(5) 0.019(4)
C42 0.040(4) 0.049(4) 0.062(5) -0.014(4) -0.004(4) 0.008(4)
C43 0.047(4) 0.031(4) 0.050(5) -0.014(3) 0.000(4) 0.000(3)
C44 0.042(4) 0.034(4) 0.047(5) 0.001(3) -0.002(4) 0.002(3)
C45 0.046(4) 0.028(4) 0.060(5) -0.005(4) 0.004(4) 0.000(3)
C46 0.039(4) 0.036(4) 0.047(5) -0.009(3) -0.010(4) -0.006(3)
C47 0.042(4) 0.032(4) 0.052(5) -0.008(3) 0.002(4) -0.003(3)
C48 0.045(4) 0.032(3) 0.041(4) 0.001(3) 0.000(4) 0.005(3)
C49 0.040(4) 0.041(4) 0.038(4) -0.001(3) 0.000(3) -0.006(3)
C50 0.048(4) 0.032(4) 0.044(4) 0.008(3) 0.016(4) 0.011(3)
C51 0.043(4) 0.035(4) 0.051(5) -0.011(3) 0.009(4) 0.000(3)
C52 0.064(5) 0.047(4) 0.092(6) -0.022(4) 0.019(5) -0.006(4)
C53 0.052(5) 0.044(4) 0.049(5) -0.019(3) -0.004(4) -0.012(4)
C54 0.042(4) 0.039(4) 0.048(5) -0.005(3) -0.005(4) 0.011(3)
N1 0.042(2) 0.065(3) 0.024(2) -0.024(2) -0.006(2) -0.010(2)
N2 0.032(3) 0.022(3) 0.064(4) 0.001(3) 0.004(3) 0.011(2)
N3 0.042(2) 0.065(3) 0.024(2) -0.024(2) -0.006(2) -0.010(2)
S1 0.0715(15) 0.0463(11) 0.0728(15) 0.0016(10) 0.0101(12) 0.0113(10)

loop_
_atom_type_symbol
_atom_type_description
_atom_type_scat_dispersion_real
_atom_type_scat_dispersion_imag
_atom_type_scat_source
C C 0.0033 0.0016 'International Tables Vol C Tables 4.2.6.8 and 6.1.1.4'
H H 0.0000 0.0000 'International Tables Vol C Tables 4.2.6.8 and 6.1.1.4'
N N 0.0061 0.0033 'International Tables Vol C Tables 4.2.6.8 and 6.1.1.4'
S S 0.1246 0.1234 'International Tables Vol C Tables 4.2.6.8 and 6.1.1.4'

loop_
_geom_angle_atom_site_label_1
_geom_angle_atom_site_label_2
_geom_angle_atom_site_label_3
_geom_angle
C47 C1 C2 129.5(6)
C47 C1 S1 119.9(5)
C2 C1 S1 110.6(4)
C3 C2 C1 113.6(6)
C3 C2 H2 123.2
C1 C2 H2 123.2
C2 C3 C4 114.0(6)
C2 C3 H3 123.0
C4 C3 H3 123.0
C5 C4 C3 128.9(6)
C5 C4 S1 120.6(5)
C3 C4 S1 110.3(4)
C4 C5 C13 120.3(6)
C4 C5 C6 119.4(5)
C13 C5 C6 120.3(5)
C7 C6 C12 116.8(6)
C7 C6 C5 120.7(6)
C12 C6 C5 122.5(6)
C8 C7 C6 121.3(6)
C8 C7 H7 119.4
C6 C7 H7 119.4
C7 C8 C9 121.5(6)
C7 C8 H8 119.2
C9 C8 H8 119.2
C8 C9 C11 117.3(6)
C8 C9 C10 120.9(6)
C11 C9 C10 121.8(6)
C9 C10 H10A 109.5
C9 C10 H10B 109.5
H10A C10 H10B 109.5
C9 C10 H10C 109.5
H10A C10 H10C 109.5
H10B C10 H10C 109.5
C12 C11 C9 121.4(6)
C12 C11 H11 119.3
C9 C11 H11 119.3
C11 C12 C6 121.6(6)
C11 C12 H12 119.2
C6 C12 H12 119.2
C14 C13 C5 124.7(6)
C14 C13 N1 115.1(6)
C5 C13 N1 119.9(5)
C15 C14 C13 107.5(6)
C15 C14 H14 126.2
C13 C14 H14 126.2
C14 C15 C16 107.4(6)
C14 C15 H15 126.3
C16 C15 H15 126.3
C17 C16 C15 125.4(6)
C17 C16 N1 120.8(5)
C15 C16 N1 113.7(6)
C16 C17 C25 126.8(6)
C16 C17 C18 118.0(5)
C25 C17 C18 115.2(6)
C24 C18 C19 118.0(6)
C24 C18 C17 120.5(5)
C19 C18 C17 121.4(6)
C20 C19 C18 121.0(6)
C20 C19 H19 119.5
C18 C19 H19 119.5
C19 C20 C21 121.3(6)
C19 C20 H20 119.4
C21 C20 H20 119.4
C23 C21 C20 117.1(6)
C23 C21 C22 122.2(7)
C20 C21 C22 120.6(7)
C21 C22 H22A 109.5
C21 C22 H22B 109.5
H22A C22 H22B 109.5
C21 C22 H22C 109.5
H22A C22 H22C 109.5
H22B C22 H22C 109.5
C21 C23 C24 122.5(7)
C21 C23 H23 118.7
C24 C23 H23 118.7
C23 C24 C18 120.1(6)
C23 C24 H24 120.0
C18 C24 H24 120.0
C26 C25 N2 108.7(5)
C26 C25 C17 127.6(6)
N2 C25 C17 123.7(6)
C25 C26 C27 107.9(5)
C25 C26 H26 126.0
C27 C26 H26 126.0
C28 C27 C26 107.7(6)
C28 C27 H27 126.2
C26 C27 H27 126.2
C27 C28 N2 109.0(5)
C27 C28 C29 127.6(6)
N2 C28 C29 123.1(5)
C28 C29 C43 110.7(5)
C28 C29 C37 110.4(5)
C43 C29 C37 109.1(5)
C28 C29 C30 109.5(5)
C43 C29 C30 107.6(5)
C37 C29 C30 109.5(5)
C36 C30 C31 117.2(6)
C36 C30 C29 122.5(6)
C31 C30 C29 120.2(6)
C30 C31 C32 121.9(6)
C30 C31 H31 119.1
C32 C31 H31 119.1
C31 C32 C33 119.3(7)
C31 C32 H32 120.3
C33 C32 H32 120.3
C35 C33 C32 118.8(6)
C35 C33 C34 117.7(8)
C32 C33 C34 123.2(8)
C35 C33 H33' 119.0
C32 C33 H33' 122.1
C34 C33 H33' 3.4
C33 C34 H34A 109.5
C33 C34 H34B 109.5
H34A C34 H34B 109.5
C33 C34 H34C 109.5
H34A C34 H34C 109.5
H34B C34 H34C 109.5
C33 C34 H33' 7.0
H34A C34 H33' 106.4
H34B C34 H33' 105.3
H34C C34 H33' 116.5
C40 C34' H40 15.1
C40 C34' H34D 109.5
H40 C34' H34D 119.4
C40 C34' H34E 109.5
H40 C34' H34E 94.8
H34D C34' H34E 109.5
C40 C34' H34F 109.5
H40 C34' H34F 113.0
H34D C34' H34F 109.5
H34E C34' H34F 109.5
C36 C35 C33 121.0(7)
C36 C35 H35 119.5
C33 C35 H35 119.5
C35 C36 C30 121.8(7)
C35 C36 H36 119.1
C30 C36 H36 119.1
C38 C37 C42 116.9(6)
C38 C37 C29 121.7(6)
C42 C37 C29 121.2(6)
C39 C38 C37 120.6(6)
C39 C38 H38 119.7
C37 C38 H38 119.7
C40 C39 C38 120.7(7)
C40 C39 H39 119.7
C38 C39 H39 119.7
C34' C40 C39 126.0(11)
C34' C40 C41 113.1(11)
C39 C40 C41 120.5(8)
C34' C40 H40 5.8
C39 C40 H40 121.8
C41 C40 H40 117.6
C42 C41 C40 118.3(7)
C42 C41 H41 120.9
C40 C41 H41 120.9
C41 C42 C37 123.0(7)
C41 C42 H42 118.5
C37 C42 H42 118.5
C44 C43 N3 107.5(5)
C44 C43 C29 134.2(6)
N3 C43 C29 118.0(5)
C43 C44 C45 108.1(6)
C43 C44 H44 125.9
C45 C44 H44 125.9
C46 C45 C44 108.8(5)
C46 C45 H45 125.6
C44 C45 H45 125.6
C45 C46 N3 106.9(6)
C45 C46 C47 132.7(6)
N3 C46 C47 120.4(6)
C1 C47 C46 122.6(6)
C1 C47 C48 121.0(6)
C46 C47 C48 116.3(6)
C54 C48 C49 116.8(5)
C54 C48 C47 121.5(6)
C49 C48 C47 121.6(6)
C50 C49 C48 121.3(6)
C50 C49 H49 119.3
C48 C49 H49 119.3
C49 C50 C51 121.1(6)
C49 C50 H50 119.4
C51 C50 H50 119.4
C50 C51 C53 116.9(5)
C50 C51 C52 122.1(6)
C53 C51 C52 121.0(6)
C51 C52 H52A 109.5
C51 C52 H52B 109.5
H52A C52 H52B 109.5
C51 C52 H52C 109.5
H52A C52 H52C 109.5
H52B C52 H52C 109.5
C54 C53 C51 122.1(6)
C54 C53 H53 118.9
C51 C53 H53 118.9
C53 C54 C48 121.6(6)
C53 C54 H54 119.2
C48 C54 H54 119.2
C13 N1 C16 96.1(5)
C28 N2 C25 106.8(5)
C43 N3 C46 108.7(5)
C4 S1 C1 91.3(3)

loop_
_geom_bond_atom_site_label_1
_geom_bond_atom_site_label_2
_geom_bond_distance
C1 C47 1.362(8)
C1 C2 1.425(8)
C1 S1 1.740(6)
C2 C3 1.328(8)
C2 H2 0.9500
C3 C4 1.434(8)
C3 H3 0.9500
C4 C5 1.389(8)
C4 S1 1.728(6)
C5 C13 1.456(8)
C5 C6 1.485(8)
C6 C7 1.396(8)
C6 C12 1.405(8)
C7 C8 1.388(8)
C7 H7 0.9500
C8 C9 1.391(8)
C8 H8 0.9500
C9 C11 1.393(8)
C9 C10 1.500(8)
C10 H10A 0.9800
C10 H10B 0.9800
C10 H10C 0.9800
C11 C12 1.379(8)
C11 H11 0.9500
C12 H12 0.9500
C13 C14 1.438(8)
C13 N1 1.465(8)
C14 C15 1.344(8)
C14 H14 0.9500
C15 C16 1.443(8)
C15 H15 0.9500
C16 C17 1.385(8)
C16 N1 1.503(7)
C17 C25 1.446(8)
C17 C18 1.524(8)
C18 C24 1.385(8)
C18 C19 1.386(7)
C19 C20 1.383(8)
C19 H19 0.9500
C20 C21 1.390(9)
C20 H20 0.9500
C21 C23 1.372(9)
C21 C22 1.529(9)
C22 H22A 0.9800
C22 H22B 0.9800
C22 H22C 0.9800
C23 C24 1.385(8)
C23 H23 0.9500
C24 H24 0.9500
C25 C26 1.378(8)
C25 N2 1.409(7)
C26 C27 1.409(7)
C26 H26 0.9500
C27 C28 1.383(8)
C27 H27 0.9500
C28 N2 1.396(7)
C28 C29 1.524(8)
C29 C43 1.538(8)
C29 C37 1.554(8)
C29 C30 1.558(8)
C30 C36 1.385(9)
C30 C31 1.389(8)
C31 C32 1.393(8)
C31 H31 0.9500
C32 C33 1.401(9)
C32 H32 0.9500
C33 C35 1.375(9)
C33 C34 1.492(12)
C33 H33' 1.0096
C34 H34A 0.9800
C34 H34B 0.9800
C34 H34C 0.9800
C34 H33' 0.4877
C34' C40 1.335(17)
C34' H40 0.3793
C34' H34D 0.9800
C34' H34E 0.9800
C34' H34F 0.9800
C35 C36 1.377(9)
C35 H35 0.9500
C36 H36 0.9500
C37 C38 1.391(8)
C37 C42 1.390(8)
C38 C39 1.384(9)
C38 H38 0.9500
C39 C40 1.356(9)
C39 H39 0.9500
C40 C41 1.387(10)
C40 H40 0.9742
C41 C42 1.369(9)
C41 H41 0.9500
C42 H42 0.9500
C43 C44 1.389(7)
C43 N3 1.389(7)
C44 C45 1.392(8)
C44 H44 0.9500
C45 C46 1.382(8)
C45 H45 0.9500
C46 N3 1.406(7)
C46 C47 1.443(8)
C47 C48 1.506(8)
C48 C54 1.383(8)
C48 C49 1.409(8)
C49 C50 1.380(7)
C49 H49 0.9500
C50 C51 1.390(8)
C50 H50 0.9500
C51 C53 1.392(8)
C51 C52 1.494(8)
C52 H52A 0.9800
C52 H52B 0.9800
C52 H52C 0.9800
C53 C54 1.368(8)
C53 H53 0.9500
C54 H54 0.9500
